data_1576471
loop_
_publ_author_name
'Assanar, Faneesha'
'Gayen, Sourav'
'Patel, Deepak Kumar'
'Pradeep, Thalappil'
'Ghosh, Sundargopal'

_publ_section_title
;
 Cooperative borane activation by tuning hemilability of different
 Os-&#x3ba;<sup>2</sup>-<i>N</i>,<i>Se</i>-chelated complexes.
;
_journal_issue 6
_journal_name_full 'Chemical science'
_journal_page_first 3129
_journal_page_last 3140
_journal_paper_doi 10.1039/d5sc06346a
_journal_volume 17
_journal_year 2026
_chemical_formula_moiety 'C28 H28 B3 N2 Os P Se2, 0.5[CH2Cl2]'
_chemical_formula_sum 'C28.5 H29 B3 Cl N2 Os P Se2'
_chemical_formula_weight 846.604
_space_group_crystal_system triclinic
_space_group_IT_number 2
_space_group_name_Hall '-P 1'
_space_group_name_H-M_alt 'P -1'
_symmetry_Int_Tables_number 2
_audit_creation_date 2025-09-16
_audit_creation_method
;
Olex2 1.5-dev
(compiled 2025.09.10 svn.r853ed1b7 for OlexSys, GUI svn.r7233)
;
_audit_update_record
;
2025-11-19 deposited with the CCDC.	2025-11-26 downloaded from the CCDC.
;
_cell_angle_alpha 78.036(1)
_cell_angle_beta 81.905(1)
_cell_angle_gamma 84.906(1)
_cell_formula_units_Z 4
_cell_length_a 11.1170(3)
_cell_length_b 15.9224(5)
_cell_length_c 17.8651(5)
_cell_measurement_reflns_used 9401
_cell_measurement_temperature 296(2)
_cell_measurement_theta_max 25.38
_cell_measurement_theta_min 2.32
_cell_volume 3056.97(15)
_computing_cell_refinement 'Bruker SAINT'
_computing_data_collection 'Bruker APEX6'
_computing_data_reduction 'Bruker SAINT'
_computing_molecular_graphics 'Olex2 1.5-dev (Dolomanov et al., 2009)'
_computing_publication_material 'Olex2 1.5-dev (Dolomanov et al., 2009)'
_computing_structure_refinement 'olex2.refine 1.5-dev (Bourhis et al., 2015)'
_computing_structure_solution 'SHELXT 2018/2 (Sheldrick, 2018)'
_diffrn_ambient_temperature 296.15
_diffrn_measured_fraction_theta_full 0.9997
_diffrn_measured_fraction_theta_max 0.9997
_diffrn_measurement_device_type 'Bruker APEX-II CCD'
_diffrn_measurement_method '\f and \w scans'
_diffrn_radiation_type 'Mo K\a'
_diffrn_radiation_wavelength 0.71073
_diffrn_reflns_av_R_equivalents 0.0378
_diffrn_reflns_av_unetI/netI 0.0422
_diffrn_reflns_Laue_measured_fraction_full 0.9997
_diffrn_reflns_Laue_measured_fraction_max 0.9997
_diffrn_reflns_limit_h_max 13
_diffrn_reflns_limit_h_min -13
_diffrn_reflns_limit_k_max 19
_diffrn_reflns_limit_k_min -19
_diffrn_reflns_limit_l_max 21
_diffrn_reflns_limit_l_min -19
_diffrn_reflns_number 37653
_diffrn_reflns_point_group_measured_fraction_full 0.9997
_diffrn_reflns_point_group_measured_fraction_max 0.9997
_diffrn_reflns_theta_full 24.9995
_diffrn_reflns_theta_max 25.00
_diffrn_reflns_theta_min 1.58
_exptl_absorpt_coefficient_mu 6.713
_exptl_absorpt_correction_T_max 0.7452
_exptl_absorpt_correction_T_min 0.3499
_exptl_absorpt_correction_type multi-scan
_exptl_absorpt_process_details
;
Sevvana, M., Ruf, M., Us\'on, I., Sheldrick, G. M., and Herbst-Irmer, R. (2019)
"Non-merohedral twinning: from minerals to proteins"
Acta. Cryst. D75, 1040-1050.
doi:10.1107/S2059798319010179
;
_exptl_crystal_colour red
_exptl_crystal_colour_primary red
_exptl_crystal_density_diffrn 1.839
_exptl_crystal_description Block
_exptl_crystal_F_000 1618.874
_exptl_crystal_size_max 0.32
_exptl_crystal_size_mid 0.24
_exptl_crystal_size_min 0.12
_refine_diff_density_max 1.3344
_refine_diff_density_min -1.6516
_refine_diff_density_rms 0.1602
_refine_ls_d_res_high 0.8409
_refine_ls_d_res_low 12.9121
_refine_ls_goodness_of_fit_ref 1.0285
_refine_ls_hydrogen_treatment mixed
_refine_ls_matrix_type full
_refine_ls_number_constraints 92
_refine_ls_number_parameters 707
_refine_ls_number_reflns 10760
_refine_ls_number_restraints 2
_refine_ls_restrained_S_all 1.0284
_refine_ls_R_factor_all 0.0390
_refine_ls_R_factor_gt 0.0282
_refine_ls_shift/su_max 0.0008
_refine_ls_shift/su_mean 0.0001
_refine_ls_structure_factor_coef Fsqd
_refine_ls_weighting_details 'w=1/[\s^2^(Fo^2^)+(0.0357P)^2^+1.4742P] where P=(Fo^2^+2Fc^2^)/3'
_refine_ls_weighting_scheme calc
_refine_ls_wR_factor_gt 0.0668
_refine_ls_wR_factor_ref 0.0712
_reflns_Friedel_coverage 0.0
_reflns_limit_h_max 13
_reflns_limit_h_min -12
_reflns_limit_k_max 18
_reflns_limit_k_min -18
_reflns_limit_l_max 21
_reflns_limit_l_min 0
_reflns_number_gt 8972
_reflns_number_total 10760
_reflns_threshold_expression I>=2u(I)
_cod_data_source_file d5sc06346a2.cif
_cod_data_source_block FaneeshaB3
_cod_original_formula_sum 'C28.5 H29 B3 Cl1 N2 Os1 P1 Se2'
_cod_database_code 1576471
_olex2_refinement_description
;
1. Fixed Uiso
 At 1.2 times of:
  All C(H) groups
2. Restrained distances
 B2-H2c
 1.08 with sigma of 0.02
 B1-H2c
 1.45 with sigma of 0.02
3.a Aromatic/amide H refined with riding coordinates:
 C1(H1a), C2(H2), C3(H3a), C4(H4a), C7(H7), C8(H8), C9(H9), C10(H10), C12(H12),
  C13(H13), C14(H14), C15(H15), C16(H16), C18(H18), C19(H19), C20(H20),
 C21(H21), C22(H22), C24(H24), C25(H25), C26(H26), C27(H27), C28(H28), C30(H30),
  C31(H31), C32(H32), C33(H33), C34(H34), C35(H35), C36(H36), C37(H37),
 C40(H40), C41(H41), C42(H42), C43(H43), C44(H44), C46(H46), C47(H47), C48(H48),
  C49(H49), C50(H50), C52(H52), C53(H53), C54(H54), C55(H55), C56(H56)
;
_smtbx_masks_special_details
;
A solvent mask was calculated and 76 electrons were 
found in a volume of 255\%A^3^ in 1 void per unit cell. 
This is consistent with the presence of 0.5 DCM per Formula Unit 
which account for 84 electrons per unit cell.
;
_smtbx_masks_void_probe_radius 1.2
_smtbx_masks_void_truncation_radius 1.2
_olex2_submission_special_instructions 'No special instructions were received'

loop_
_space_group_symop_id
_space_group_symop_operation_xyz
1 x,y,z
2 -x,-y,-z

loop_
_atom_site_label
_atom_site_type_symbol
_atom_site_fract_x
_atom_site_fract_y
_atom_site_fract_z
_atom_site_U_iso_or_equiv
_atom_site_adp_type
_atom_site_occupancy
_atom_site_refinement_flags_posn
H5a H 0.526(4) 0.402(3) 0.710(3) 0.037(13) Uiso 1.000000 .
H2a H 0.251(5) 0.954(4) 0.571(3) 0.060(17) Uiso 1.000000 .
B1 B 0.1386(5) 0.9232(4) 0.7019(4) 0.0413(15) Uani 1.000000 D
B2 B 0.2595(5) 0.9122(4) 0.6192(4) 0.0338(13) Uani 1.000000 D
B3 B 0.1454(5) 0.9274(4) 0.5457(3) 0.0341(13) Uani 1.000000 .
B4 B 0.3848(5) 0.2945(4) 0.6921(3) 0.0367(14) Uani 1.000000 .
B5 B 0.5168(5) 0.3395(4) 0.7223(3) 0.0286(12) Uani 1.000000 .
B6 B 0.4132(5) 0.4245(4) 0.7620(3) 0.0362(14) Uani 1.000000 .
C1 C 0.2033(6) 0.9568(4) 0.8218(4) 0.0651(18) Uani 1.000000 .
H1a H 0.1835(6) 1.0141(4) 0.8009(4) 0.078(2) Uiso 1.000000 R
C2 C 0.2487(7) 0.9380(5) 0.8904(4) 0.085(2) Uani 1.000000 .
H2 H 0.2595(7) 0.9813(5) 0.9161(4) 0.103(3) Uiso 1.000000 R
C3 C 0.2784(7) 0.8529(6) 0.9210(4) 0.086(2) Uani 1.000000 .
H3a H 0.3100(7) 0.8384(6) 0.9678(4) 0.103(3) Uiso 1.000000 R
C4 C 0.2615(6) 0.7902(5) 0.8826(3) 0.0669(18) Uani 1.000000 .
H4a H 0.2810(6) 0.7329(5) 0.9034(3) 0.080(2) Uiso 1.000000 R
C5 C 0.2149(5) 0.8119(4) 0.8116(3) 0.0435(13) Uani 1.000000 .
C6 C 0.2297(4) 0.8194(3) 0.4617(3) 0.0365(12) Uani 1.000000 .
C7 C 0.2648(4) 0.7986(4) 0.3891(3) 0.0469(14) Uani 1.000000 .
H7 H 0.2974(4) 0.7435(4) 0.3857(3) 0.0563(17) Uiso 1.000000 R
C8 C 0.2520(5) 0.8576(4) 0.3240(3) 0.0528(15) Uani 1.000000 .
H8 H 0.2755(5) 0.8431(4) 0.2760(3) 0.0633(18) Uiso 1.000000 R
C9 C 0.2036(5) 0.9398(4) 0.3290(3) 0.0547(16) Uani 1.000000 .
H9 H 0.1924(5) 0.9806(4) 0.2847(3) 0.0657(19) Uiso 1.000000 R
C10 C 0.1726(4) 0.9597(4) 0.4001(3) 0.0471(14) Uani 1.000000 .
H10 H 0.1420(4) 1.0152(4) 0.4036(3) 0.0565(17) Uiso 1.000000 R
C11 C -0.2055(4) 0.7717(3) 0.6727(3) 0.0311(11) Uani 1.000000 .
C12 C -0.2250(5) 0.8046(3) 0.7395(3) 0.0473(14) Uani 1.000000 .
H12 H -0.1601(5) 0.8089(3) 0.7659(3) 0.0568(17) Uiso 1.000000 R
C13 C -0.3433(6) 0.8315(4) 0.7672(4) 0.0602(17) Uani 1.000000 .
H13 H -0.3567(6) 0.8540(4) 0.8119(4) 0.072(2) Uiso 1.000000 R
C14 C -0.4387(5) 0.8250(4) 0.7291(4) 0.065(2) Uani 1.000000 .
H14 H -0.5165(5) 0.8442(4) 0.7475(4) 0.078(2) Uiso 1.000000 R
C15 C -0.4212(5) 0.7904(4) 0.6641(4) 0.0626(18) Uani 1.000000 .
H15 H -0.4871(5) 0.7844(4) 0.6392(4) 0.075(2) Uiso 1.000000 R
C16 C -0.3038(4) 0.7644(4) 0.6357(3) 0.0485(15) Uani 1.000000 .
H16 H -0.2915(4) 0.7418(4) 0.5910(3) 0.0582(18) Uiso 1.000000 R
C17 C -0.0471(4) 0.6194(3) 0.6832(2) 0.0295(11) Uani 1.000000 .
C18 C -0.1509(4) 0.5756(3) 0.7096(3) 0.0395(12) Uani 1.000000 .
H18 H -0.2266(4) 0.6054(3) 0.7081(3) 0.0474(15) Uiso 1.000000 R
C19 C -0.1446(5) 0.4883(3) 0.7384(3) 0.0492(14) Uani 1.000000 .
H19 H -0.2158(5) 0.4599(3) 0.7560(3) 0.0591(17) Uiso 1.000000 R
C20 C -0.0337(5) 0.4430(3) 0.7412(3) 0.0481(14) Uani 1.000000 .
H20 H -0.0296(5) 0.3841(3) 0.7608(3) 0.0577(17) Uiso 1.000000 R
C21 C 0.0695(5) 0.4847(3) 0.7153(3) 0.0446(14) Uani 1.000000 .
H21 H 0.1445(5) 0.4538(3) 0.7163(3) 0.0535(16) Uiso 1.000000 R
C22 C 0.0652(4) 0.5730(3) 0.6871(3) 0.0357(12) Uani 1.000000 .
H22 H 0.1370(4) 0.6012(3) 0.6710(3) 0.0428(14) Uiso 1.000000 R
C23 C -0.0642(4) 0.7291(3) 0.5369(3) 0.0312(11) Uani 1.000000 .
C24 C -0.0446(5) 0.6539(4) 0.5090(3) 0.0519(15) Uani 1.000000 .
H24 H -0.0272(5) 0.6025(4) 0.5423(3) 0.0622(18) Uiso 1.000000 R
C25 C -0.0504(6) 0.6540(4) 0.4330(3) 0.074(2) Uani 1.000000 .
H25 H -0.0331(6) 0.6030(4) 0.4149(3) 0.089(2) Uiso 1.000000 R
C26 C -0.0812(6) 0.7273(5) 0.3834(3) 0.0631(18) Uani 1.000000 .
H26 H -0.0884(6) 0.7262(5) 0.3324(3) 0.076(2) Uiso 1.000000 R
C27 C -0.1011(5) 0.8023(4) 0.4096(3) 0.0569(16) Uani 1.000000 .
H27 H -0.1209(5) 0.8530(4) 0.3761(3) 0.0682(19) Uiso 1.000000 R
C28 C -0.0922(5) 0.8037(4) 0.4858(3) 0.0470(14) Uani 1.000000 .
H28 H -0.1052(5) 0.8555(4) 0.5028(3) 0.0564(16) Uiso 1.000000 R
C29 C 0.4450(4) 0.1327(3) 0.7189(3) 0.0361(12) Uani 1.000000 .
C30 C 0.4788(5) 0.0569(3) 0.6927(3) 0.0475(14) Uani 1.000000 .
H30 H 0.4978(5) 0.0071(3) 0.7276(3) 0.0570(17) Uiso 1.000000 R
C31 C 0.4847(5) 0.0540(4) 0.6167(4) 0.0587(16) Uani 1.000000 .
H31 H 0.5085(5) 0.0029(4) 0.5997(4) 0.070(2) Uiso 1.000000 R
C32 C 0.4545(5) 0.1285(4) 0.5646(4) 0.0618(17) Uani 1.000000 .
H32 H 0.4575(5) 0.1281(4) 0.5124(4) 0.074(2) Uiso 1.000000 R
C33 C 0.4208(5) 0.2013(4) 0.5919(3) 0.0508(14) Uani 1.000000 .
H33 H 0.4007(5) 0.2511(4) 0.5573(3) 0.0610(17) Uiso 1.000000 R
C34 C 0.4731(5) 0.5623(3) 0.7922(3) 0.0522(15) Uani 1.000000 .
H34 H 0.4376(5) 0.5908(3) 0.7491(3) 0.0627(18) Uiso 1.000000 R
C35 C 0.5285(6) 0.6088(4) 0.8333(4) 0.0684(19) Uani 1.000000 .
H35 H 0.5292(6) 0.6683(4) 0.8185(4) 0.082(2) Uiso 1.000000 R
C36 C 0.5822(6) 0.5671(4) 0.8955(4) 0.0634(17) Uani 1.000000 .
H36 H 0.6215(6) 0.5979(4) 0.9227(4) 0.076(2) Uiso 1.000000 R
C37 C 0.5786(5) 0.4802(4) 0.9182(3) 0.0505(14) Uani 1.000000 .
H37 H 0.6160(5) 0.4516(4) 0.9606(3) 0.0606(17) Uiso 1.000000 R
C38 C 0.5186(4) 0.4339(3) 0.8776(3) 0.0359(12) Uani 1.000000 .
C39 C 0.1793(4) 0.3390(3) 0.9837(3) 0.0311(11) Uani 1.000000 .
C40 C 0.1908(4) 0.4244(3) 0.9528(3) 0.0416(13) Uani 1.000000 .
H40 H 0.2215(4) 0.4412(3) 0.9011(3) 0.0499(15) Uiso 1.000000 R
C41 C 0.1574(5) 0.4861(4) 0.9976(4) 0.0539(15) Uani 1.000000 .
H41 H 0.1646(5) 0.5440(4) 0.9757(4) 0.0646(18) Uiso 1.000000 R
C42 C 0.1136(6) 0.4623(4) 1.0742(4) 0.0641(18) Uani 1.000000 .
H42 H 0.0918(6) 0.5036(4) 1.1044(4) 0.077(2) Uiso 1.000000 R
C43 C 0.1025(6) 0.3767(5) 1.1055(3) 0.0678(19) Uani 1.000000 .
H43 H 0.0730(6) 0.3600(5) 1.1573(3) 0.081(2) Uiso 1.000000 R
C44 C 0.1347(5) 0.3145(4) 1.0607(3) 0.0520(15) Uani 1.000000 .
H44 H 0.1263(5) 0.2567(4) 1.0824(3) 0.0624(18) Uiso 1.000000 R
C45 C 0.2306(4) 0.1568(3) 0.9895(3) 0.0331(11) Uani 1.000000 .
C46 C 0.3446(4) 0.1272(3) 1.0096(3) 0.0417(13) Uani 1.000000 .
H46 H 0.4109(4) 0.1598(3) 0.9881(3) 0.0500(16) Uiso 1.000000 R
C47 C 0.3628(5) 0.0505(3) 1.0608(3) 0.0481(14) Uani 1.000000 .
H47 H 0.4402(5) 0.0325(3) 1.0743(3) 0.0577(17) Uiso 1.000000 R
C48 C 0.2658(6) 0.0012(4) 1.0915(3) 0.0605(17) Uani 1.000000 .
H48 H 0.2775(6) -0.0510(4) 1.1252(3) 0.073(2) Uiso 1.000000 R
C49 C 0.1517(6) 0.0288(4) 1.0725(4) 0.070(2) Uani 1.000000 .
H49 H 0.0860(6) -0.0042(4) 1.0941(4) 0.084(2) Uiso 1.000000 R
C50 C 0.1339(5) 0.1059(4) 1.0212(3) 0.0538(16) Uani 1.000000 .
H50 H 0.0564(5) 0.1235(4) 1.0079(3) 0.0645(19) Uiso 1.000000 R
C51 C 0.0612(4) 0.2496(3) 0.8937(2) 0.0279(11) Uani 1.000000 .
C52 C -0.0439(4) 0.2912(3) 0.9236(3) 0.0365(12) Uani 1.000000 .
H52 H -0.0395(4) 0.3257(3) 0.9591(3) 0.0438(14) Uiso 1.000000 R
C53 C -0.1554(4) 0.2819(4) 0.9010(3) 0.0449(14) Uani 1.000000 .
H53 H -0.2249(4) 0.3108(4) 0.9210(3) 0.0539(16) Uiso 1.000000 R
C54 C -0.1646(4) 0.2312(3) 0.8501(3) 0.0436(13) Uani 1.000000 .
H54 H -0.2399(4) 0.2247(3) 0.8358(3) 0.0524(16) Uiso 1.000000 R
C55 C -0.0609(5) 0.1895(3) 0.8197(3) 0.0443(13) Uani 1.000000 .
H55 H -0.0663(5) 0.1548(3) 0.7845(3) 0.0532(16) Uiso 1.000000 R
C56 C 0.0508(4) 0.1988(3) 0.8413(3) 0.0335(11) Uani 1.000000 .
H56 H 0.1201(4) 0.1705(3) 0.8201(3) 0.0402(13) Uiso 1.000000 R
N1 N 0.1855(4) 0.8956(3) 0.7823(2) 0.0447(11) Uani 1.000000 .
N2 N 0.1850(3) 0.9011(2) 0.4661(2) 0.0340(10) Uani 1.000000 .
N3 N 0.4151(3) 0.2050(3) 0.6673(2) 0.0367(10) Uani 1.000000 .
N4 N 0.4696(3) 0.4755(2) 0.8138(2) 0.0342(10) Uani 1.000000 .
Os1 Os 0.105396(15) 0.824914(11) 0.643728(11) 0.03016(6) Uani 1.000000 .
Os2 Os 0.363569(14) 0.295723(11) 0.812963(10) 0.02512(6) Uani 1.000000 .
P1 P -0.05030(10) 0.73362(7) 0.63736(7) 0.0259(3) Uani 1.000000 .
P2 P 0.21187(10) 0.25910(7) 0.92043(6) 0.0250(3) Uani 1.000000 .
Se1 Se 0.19324(5) 0.72811(3) 0.75642(3) 0.04613(14) Uani 1.000000 .
Se2 Se 0.23931(4) 0.74059(3) 0.55368(3) 0.04000(13) Uani 1.000000 .
Se3 Se 0.44139(5) 0.14036(3) 0.82191(3) 0.03836(13) Uani 1.000000 .
Se4 Se 0.50001(4) 0.31633(3) 0.90976(3) 0.03463(12) Uani 1.000000 .
H3 H 0.100(4) 0.991(3) 0.533(2) 0.035(12) Uiso 1.000000 .
H1 H 0.080(4) 0.985(3) 0.701(3) 0.042(13) Uiso 1.000000 .
H6 H 0.368(3) 0.469(3) 0.724(2) 0.025(11) Uiso 1.000000 .
H4 H 0.333(3) 0.336(2) 0.647(2) 0.018(10) Uiso 1.000000 .
H2b H 0.329(4) 0.873(3) 0.622(3) 0.048(14) Uiso 1.000000 .
H5b H 0.591(4) 0.316(3) 0.738(2) 0.023(11) Uiso 1.000000 .
H5c H 0.507(4) 0.328(3) 0.665(3) 0.039(13) Uiso 1.000000 .
H2c H 0.243(4) 0.962(2) 0.652(2) 0.08(2) Uiso 1.000000 D

loop_
_atom_site_aniso_label
_atom_site_aniso_U_11
_atom_site_aniso_U_22
_atom_site_aniso_U_33
_atom_site_aniso_U_12
_atom_site_aniso_U_13
_atom_site_aniso_U_23
B1 0.038(3) 0.030(3) 0.057(4) -0.001(3) -0.001(3) -0.015(3)
B2 0.027(3) 0.028(3) 0.050(4) 0.001(2) -0.010(3) -0.011(3)
B3 0.032(3) 0.025(3) 0.049(4) 0.001(2) -0.011(3) -0.013(3)
B4 0.035(3) 0.036(3) 0.037(3) 0.002(3) -0.005(3) -0.003(3)
B5 0.027(3) 0.019(3) 0.040(3) -0.002(2) -0.000(2) -0.009(2)
B6 0.036(3) 0.032(3) 0.036(3) 0.007(3) -0.004(3) 0.001(3)
C1 0.086(5) 0.058(4) 0.059(4) -0.024(3) 0.004(4) -0.030(3)
C2 0.129(7) 0.094(6) 0.047(4) -0.053(5) -0.004(4) -0.031(4)
C3 0.119(6) 0.107(7) 0.041(4) -0.042(5) -0.017(4) -0.016(4)
C4 0.084(5) 0.072(5) 0.046(4) -0.023(4) -0.013(3) -0.004(3)
C5 0.045(3) 0.051(4) 0.037(3) -0.015(3) -0.003(2) -0.013(3)
C6 0.025(2) 0.037(3) 0.049(3) -0.001(2) -0.003(2) -0.013(2)
C7 0.033(3) 0.052(3) 0.060(4) -0.000(2) 0.005(3) -0.028(3)
C8 0.037(3) 0.076(4) 0.049(4) -0.006(3) -0.002(3) -0.023(3)
C9 0.045(3) 0.076(5) 0.041(3) -0.001(3) -0.007(3) -0.008(3)
C10 0.040(3) 0.045(3) 0.055(4) 0.007(2) -0.008(3) -0.009(3)
C11 0.031(3) 0.023(2) 0.038(3) 0.0023(19) -0.001(2) -0.006(2)
C12 0.041(3) 0.045(3) 0.055(3) -0.007(2) 0.007(3) -0.016(3)
C13 0.060(4) 0.046(4) 0.072(4) -0.012(3) 0.027(3) -0.028(3)
C14 0.039(3) 0.039(3) 0.101(5) 0.008(3) 0.019(4) -0.001(3)
C15 0.034(3) 0.070(4) 0.073(4) 0.016(3) -0.006(3) 0.001(4)
C16 0.030(3) 0.063(4) 0.051(3) 0.006(3) -0.011(2) -0.006(3)
C17 0.037(3) 0.032(3) 0.022(2) 0.005(2) -0.008(2) -0.011(2)
C18 0.036(3) 0.034(3) 0.046(3) -0.000(2) -0.003(2) -0.005(2)
C19 0.054(3) 0.040(3) 0.050(3) -0.012(3) 0.003(3) -0.004(3)
C20 0.078(4) 0.027(3) 0.037(3) -0.001(3) -0.007(3) -0.001(2)
C21 0.052(3) 0.029(3) 0.054(3) 0.015(2) -0.018(3) -0.010(2)
C22 0.041(3) 0.029(3) 0.040(3) 0.003(2) -0.013(2) -0.012(2)
C23 0.029(2) 0.033(3) 0.030(3) -0.002(2) -0.003(2) -0.006(2)
C24 0.078(4) 0.041(3) 0.040(3) 0.000(3) -0.010(3) -0.014(3)
C25 0.120(6) 0.067(5) 0.041(4) 0.002(4) -0.010(4) -0.030(3)
C26 0.073(4) 0.088(5) 0.030(3) -0.012(4) -0.008(3) -0.012(3)
C27 0.065(4) 0.060(4) 0.044(4) -0.011(3) -0.020(3) 0.005(3)
C28 0.059(3) 0.042(3) 0.043(3) -0.006(3) -0.013(3) -0.010(3)
C29 0.029(3) 0.040(3) 0.040(3) -0.007(2) 0.002(2) -0.013(2)
C30 0.052(3) 0.037(3) 0.058(4) -0.008(2) -0.000(3) -0.022(3)
C31 0.053(4) 0.058(4) 0.075(4) -0.018(3) 0.011(3) -0.045(3)
C32 0.061(4) 0.083(5) 0.051(4) -0.013(3) -0.001(3) -0.035(4)
C33 0.056(3) 0.060(4) 0.041(3) -0.005(3) -0.006(3) -0.018(3)
C34 0.058(4) 0.029(3) 0.066(4) -0.003(3) 0.002(3) -0.008(3)
C35 0.082(5) 0.031(3) 0.095(5) -0.015(3) 0.000(4) -0.021(4)
C36 0.065(4) 0.046(4) 0.088(5) -0.019(3) 0.000(4) -0.033(4)
C37 0.044(3) 0.046(4) 0.069(4) -0.006(3) -0.008(3) -0.025(3)
C38 0.025(2) 0.033(3) 0.050(3) -0.002(2) 0.004(2) -0.015(2)
C39 0.025(2) 0.038(3) 0.035(3) 0.000(2) -0.007(2) -0.019(2)
C40 0.037(3) 0.042(3) 0.050(3) 0.003(2) -0.008(2) -0.021(3)
C41 0.054(3) 0.045(3) 0.073(4) 0.008(3) -0.019(3) -0.032(3)
C42 0.066(4) 0.073(5) 0.070(5) 0.019(3) -0.025(3) -0.053(4)
C43 0.077(5) 0.091(6) 0.041(4) 0.008(4) -0.005(3) -0.033(4)
C44 0.060(4) 0.060(4) 0.038(3) -0.001(3) -0.005(3) -0.015(3)
C45 0.034(3) 0.035(3) 0.029(3) -0.000(2) -0.003(2) -0.004(2)
C46 0.041(3) 0.044(3) 0.036(3) 0.001(2) -0.006(2) 0.001(2)
C47 0.054(3) 0.042(3) 0.044(3) 0.010(3) -0.015(3) 0.001(3)
C48 0.083(5) 0.035(3) 0.055(4) 0.007(3) -0.014(3) 0.008(3)
C49 0.065(4) 0.059(4) 0.073(4) -0.018(3) -0.003(3) 0.022(3)
C50 0.045(3) 0.052(4) 0.053(3) -0.007(3) -0.003(3) 0.014(3)
C51 0.024(2) 0.027(2) 0.029(2) -0.0003(19) -0.0043(19) 0.001(2)
C52 0.028(3) 0.042(3) 0.040(3) 0.002(2) -0.003(2) -0.013(2)
C53 0.026(3) 0.057(4) 0.052(3) 0.000(2) -0.006(2) -0.010(3)
C54 0.030(3) 0.048(3) 0.055(3) -0.013(2) -0.015(2) -0.004(3)
C55 0.048(3) 0.043(3) 0.049(3) -0.015(3) -0.013(3) -0.016(3)
C56 0.032(3) 0.031(3) 0.039(3) -0.002(2) -0.003(2) -0.010(2)
N1 0.049(3) 0.045(3) 0.046(3) -0.012(2) -0.001(2) -0.023(2)
N2 0.027(2) 0.033(2) 0.042(2) 0.0029(17) -0.0062(18) -0.0106(19)
N3 0.033(2) 0.042(3) 0.037(2) -0.0035(18) -0.0021(18) -0.012(2)
N4 0.032(2) 0.025(2) 0.043(2) -0.0014(17) 0.0033(18) -0.0075(18)
Os1 0.02447(10) 0.02544(11) 0.04315(12) 0.00080(7) -0.00626(8) -0.01231(8)
Os2 0.02013(9) 0.02412(10) 0.02931(11) 0.00061(7) -0.00104(7) -0.00336(7)
P1 0.0254(6) 0.0231(6) 0.0307(6) 0.0019(5) -0.0045(5) -0.0095(5)
P2 0.0229(6) 0.0252(6) 0.0264(6) 0.0001(5) -0.0034(5) -0.0046(5)
Se1 0.0547(3) 0.0371(3) 0.0500(3) -0.0015(2) -0.0186(3) -0.0087(2)
Se2 0.0335(3) 0.0299(3) 0.0551(3) 0.0071(2) 0.0007(2) -0.0128(2)
Se3 0.0466(3) 0.0269(3) 0.0391(3) 0.0054(2) -0.0038(2) -0.0051(2)
Se4 0.0263(2) 0.0330(3) 0.0452(3) -0.0010(2) -0.0112(2) -0.0052(2)

loop_
_atom_type_symbol
_atom_type_scat_dispersion_real
_atom_type_scat_dispersion_imag
_atom_type_scat_Cromer_Mann_a1
_atom_type_scat_Cromer_Mann_a2
_atom_type_scat_Cromer_Mann_a3
_atom_type_scat_Cromer_Mann_a4
_atom_type_scat_Cromer_Mann_b1
_atom_type_scat_Cromer_Mann_b2
_atom_type_scat_Cromer_Mann_b3
_atom_type_scat_Cromer_Mann_b4
_atom_type_scat_Cromer_Mann_c
_atom_type_scat_source
_atom_type_scat_dispersion_source
B 0.00156 0.00068 2.05450 1.33260 1.09790 0.70680 23.21850 1.02100 60.34980 0.14030 -0.19320 'International Tables Volume C Table 6.1.1.4 (pp. 500-502)' 'Brennan, Cowan, Rev. Sci. Instrum., 1992, 63, 850'
C 0.00313 0.00162 2.31000 1.02000 1.58860 0.86500 20.84390 10.20750 0.56870 51.65120 0.21560 'International Tables Volume C Table 6.1.1.4 (pp. 500-502)' 'Brennan, Cowan, Rev. Sci. Instrum., 1992, 63, 850'
H 0.00000 0.00000 0.49300 0.32291 0.14019 0.04081 10.51090 26.12570 3.14236 57.79970 0.00304 'International Tables Volume C Table 6.1.1.4 (pp. 500-502)' 'Brennan, Cowan, Rev. Sci. Instrum., 1992, 63, 850'
N 0.00612 0.00332 12.21260 3.13220 2.01250 1.16630 0.00570 9.89330 28.99750 0.58260 -11.52900 'International Tables Volume C Table 6.1.1.4 (pp. 500-502)' 'Brennan, Cowan, Rev. Sci. Instrum., 1992, 63, 850'
Os -1.13069 7.63145 28.18940 16.15500 14.93050 5.67589 1.62903 8.97948 0.38266 48.16470 11.00050 'International Tables Volume C Table 6.1.1.4 (pp. 500-502)' 'Brennan, Cowan, Rev. Sci. Instrum., 1992, 63, 850'
P 0.10265 0.09519 6.43450 4.17910 1.78000 1.49080 1.90670 27.15700 0.52600 68.16450 1.11490 'International Tables Volume C Table 6.1.1.4 (pp. 500-502)' 'Brennan, Cowan, Rev. Sci. Instrum., 1992, 63, 850'
Se -0.09313 2.23705 17.00060 5.81960 3.97310 4.35430 2.40980 0.27260 15.23720 43.81630 2.84090 'International Tables Volume C Table 6.1.1.4 (pp. 500-502)' 'Brennan, Cowan, Rev. Sci. Instrum., 1992, 63, 850'

loop_
_geom_angle_atom_site_label_1
_geom_angle_atom_site_label_2
_geom_angle_atom_site_label_3
_geom_angle
_geom_angle_site_symmetry_1
_geom_angle_site_symmetry_3
_geom_angle_publ_flag
N1 B1 B2 113.3(4) . . ?
Os1 B1 B2 67.6(3) . . ?
Os1 B1 N1 118.3(4) . . ?
H1 B1 B2 120(2) . . ?
H1 B1 N1 109(2) . . ?
H1 B1 Os1 123(2) . . ?
B1 B2 H2a 116(3) . . ?
B3 B2 H2a 47(3) . . ?
B3 B2 B1 93.7(4) . . ?
Os1 B2 H2a 109(3) . . ?
Os1 B2 B1 61.6(3) . . ?
Os1 B2 B3 61.9(2) . . ?
H2b B2 H2a 119(4) . . ?
H2b B2 B1 125(3) . . ?
H2b B2 B3 127(3) . . ?
H2b B2 Os1 103(3) . . ?
H2c B2 H2a 92(4) . . ?
H2c B2 B1 50.7(11) . . ?
H2c B2 B3 110(3) . . ?
H2c B2 Os1 111.4(13) . . ?
H2c B2 H2b 123(4) . . ?
N2 B3 B2 119.7(4) . . ?
Os1 B3 B2 66.4(2) . . ?
Os1 B3 N2 117.0(3) . . ?
H3 B3 B2 116(2) . . ?
H3 B3 N2 106(2) . . ?
H3 B3 Os1 128(2) . . ?
N3 B4 B5 114.4(4) . . ?
Os2 B4 B5 67.0(3) . . ?
Os2 B4 N3 117.5(3) . . ?
H4 B4 B5 119(2) . . ?
H4 B4 N3 107(2) . . ?
H4 B4 Os2 127.3(19) . . ?
B4 B5 H5a 120(3) . . ?
B6 B5 H5a 53(2) . . ?
B6 B5 B4 91.3(4) . . ?
Os2 B5 H5a 116(3) . . ?
Os2 B5 B4 62.2(2) . . ?
Os2 B5 B6 62.3(2) . . ?
H5b B5 H5a 104(4) . . ?
H5b B5 B4 134(3) . . ?
H5b B5 B6 127(3) . . ?
H5b B5 Os2 110(2) . . ?
H5c B5 H5a 100(3) . . ?
H5c B5 B4 52(2) . . ?
H5c B5 B6 119(2) . . ?
H5c B5 Os2 114(2) . . ?
H5c B5 H5b 111(3) . . ?
N4 B6 B5 116.4(4) . . ?
Os2 B6 B5 66.8(2) . . ?
Os2 B6 N4 117.3(3) . . ?
H6 B6 B5 118(2) . . ?
H6 B6 N4 106(2) . . ?
H6 B6 Os2 127(2) . . ?
C2 C1 H1a 118.6(5) . . ?
N1 C1 H1a 118.6(4) . . ?
N1 C1 C2 122.8(7) . . ?
H2 C2 C1 120.8(5) . . ?
C3 C2 C1 118.4(7) . . ?
C3 C2 H2 120.8(4) . . ?
H3a C3 C2 120.0(4) . . ?
C4 C3 C2 120.0(7) . . ?
C4 C3 H3a 120.0(4) . . ?
H4a C4 C3 119.9(4) . . ?
C5 C4 C3 120.2(7) . . ?
C5 C4 H4a 119.9(4) . . ?
N1 C5 C4 119.3(5) . . ?
Se1 C5 C4 121.4(5) . . ?
Se1 C5 N1 119.2(4) . . ?
N2 C6 C7 119.1(5) . . ?
Se2 C6 C7 123.2(4) . . ?
Se2 C6 N2 117.7(4) . . ?
H7 C7 C6 119.6(3) . . ?
C8 C7 C6 120.8(5) . . ?
C8 C7 H7 119.6(3) . . ?
H8 C8 C7 120.1(3) . . ?
C9 C8 C7 119.7(5) . . ?
C9 C8 H8 120.1(3) . . ?
H9 C9 C8 120.6(3) . . ?
C10 C9 C8 118.8(5) . . ?
C10 C9 H9 120.6(3) . . ?
H10 C10 C9 118.9(3) . . ?
N2 C10 C9 122.2(5) . . ?
N2 C10 H10 118.9(3) . . ?
C16 C11 C12 119.0(4) . . ?
P1 C11 C12 119.6(4) . . ?
P1 C11 C16 121.3(4) . . ?
H12 C12 C11 120.3(3) . . ?
C13 C12 C11 119.4(6) . . ?
C13 C12 H12 120.3(4) . . ?
H13 C13 C12 119.7(4) . . ?
C14 C13 C12 120.6(6) . . ?
C14 C13 H13 119.7(4) . . ?
H14 C14 C13 119.7(4) . . ?
C15 C14 C13 120.6(5) . . ?
C15 C14 H14 119.7(4) . . ?
H15 C15 C14 120.4(4) . . ?
C16 C15 C14 119.2(6) . . ?
C16 C15 H15 120.4(4) . . ?
C15 C16 C11 121.1(6) . . ?
H16 C16 C11 119.5(3) . . ?
H16 C16 C15 119.5(4) . . ?
C22 C17 C18 118.1(4) . . ?
P1 C17 C18 122.9(3) . . ?
P1 C17 C22 118.8(4) . . ?
H18 C18 C17 119.4(3) . . ?
C19 C18 C17 121.1(5) . . ?
C19 C18 H18 119.4(3) . . ?
H19 C19 C18 119.8(3) . . ?
C20 C19 C18 120.4(5) . . ?
C20 C19 H19 119.8(3) . . ?
H20 C20 C19 120.2(3) . . ?
C21 C20 C19 119.5(5) . . ?
C21 C20 H20 120.2(3) . . ?
H21 C21 C20 119.5(3) . . ?
C22 C21 C20 121.0(5) . . ?
C22 C21 H21 119.5(3) . . ?
C21 C22 C17 119.8(5) . . ?
H22 C22 C17 120.1(3) . . ?
H22 C22 C21 120.1(3) . . ?
C28 C23 C24 117.6(5) . . ?
P1 C23 C24 122.7(4) . . ?
P1 C23 C28 119.7(4) . . ?
H24 C24 C23 119.6(3) . . ?
C25 C24 C23 120.9(5) . . ?
C25 C24 H24 119.6(4) . . ?
H25 C25 C24 119.4(4) . . ?
C26 C25 C24 121.2(6) . . ?
C26 C25 H25 119.4(4) . . ?
H26 C26 C25 120.6(4) . . ?
C27 C26 C25 118.9(6) . . ?
C27 C26 H26 120.6(3) . . ?
H27 C27 C26 119.7(3) . . ?
C28 C27 C26 120.5(5) . . ?
C28 C27 H27 119.7(4) . . ?
C27 C28 C23 120.8(5) . . ?
H28 C28 C23 119.6(3) . . ?
H28 C28 C27 119.6(4) . . ?
N3 C29 C30 119.0(5) . . ?
Se3 C29 C30 122.5(4) . . ?
Se3 C29 N3 118.5(4) . . ?
H30 C30 C29 119.4(3) . . ?
C31 C30 C29 121.1(5) . . ?
C31 C30 H30 119.4(4) . . ?
H31 C31 C30 120.4(4) . . ?
C32 C31 C30 119.2(6) . . ?
C32 C31 H31 120.4(4) . . ?
H32 C32 C31 120.8(4) . . ?
C33 C32 C31 118.4(6) . . ?
C33 C32 H32 120.8(4) . . ?
H33 C33 C32 118.6(4) . . ?
N3 C33 C32 122.9(5) . . ?
N3 C33 H33 118.6(3) . . ?
C35 C34 H34 119.5(4) . . ?
N4 C34 H34 119.5(3) . . ?
N4 C34 C35 121.0(6) . . ?
H35 C35 C34 120.2(4) . . ?
C36 C35 C34 119.5(6) . . ?
C36 C35 H35 120.2(4) . . ?
H36 C36 C35 119.9(4) . . ?
C37 C36 C35 120.1(6) . . ?
C37 C36 H36 119.9(4) . . ?
H37 C37 C36 120.0(4) . . ?
C38 C37 C36 119.9(6) . . ?
C38 C37 H37 120.0(3) . . ?
N4 C38 C37 119.5(5) . . ?
Se4 C38 C37 122.2(4) . . ?
Se4 C38 N4 118.3(4) . . ?
C44 C39 C40 119.2(5) . . ?
P2 C39 C40 119.6(4) . . ?
P2 C39 C44 121.0(4) . . ?
H40 C40 C39 119.7(3) . . ?
C41 C40 C39 120.7(5) . . ?
C41 C40 H40 119.7(3) . . ?
H41 C41 C40 119.8(3) . . ?
C42 C41 C40 120.4(6) . . ?
C42 C41 H41 119.8(4) . . ?
H42 C42 C41 120.5(4) . . ?
C43 C42 C41 119.0(6) . . ?
C43 C42 H42 120.5(4) . . ?
H43 C43 C42 119.6(4) . . ?
C44 C43 C42 120.9(6) . . ?
C44 C43 H43 119.6(4) . . ?
C43 C44 C39 119.8(6) . . ?
H44 C44 C39 120.1(3) . . ?
H44 C44 C43 120.1(4) . . ?
C50 C45 C46 117.7(4) . . ?
P2 C45 C46 120.0(3) . . ?
P2 C45 C50 122.3(4) . . ?
H46 C46 C45 119.1(3) . . ?
C47 C46 C45 121.9(5) . . ?
C47 C46 H46 119.1(3) . . ?
H47 C47 C46 120.3(3) . . ?
C48 C47 C46 119.4(5) . . ?
C48 C47 H47 120.3(3) . . ?
H48 C48 C47 120.0(3) . . ?
C49 C48 C47 120.0(5) . . ?
C49 C48 H48 120.0(3) . . ?
H49 C49 C48 119.9(3) . . ?
C50 C49 C48 120.3(5) . . ?
C50 C49 H49 119.9(4) . . ?
C49 C50 C45 120.7(5) . . ?
H50 C50 C45 119.7(3) . . ?
H50 C50 C49 119.7(4) . . ?
C56 C51 C52 117.9(4) . . ?
P2 C51 C52 123.2(4) . . ?
P2 C51 C56 118.9(3) . . ?
H52 C52 C51 119.7(3) . . ?
C53 C52 C51 120.7(5) . . ?
C53 C52 H52 119.7(3) . . ?
H53 C53 C52 119.6(3) . . ?
C54 C53 C52 120.9(5) . . ?
C54 C53 H53 119.6(3) . . ?
H54 C54 C53 120.4(3) . . ?
C55 C54 C53 119.2(5) . . ?
C55 C54 H54 120.4(3) . . ?
H55 C55 C54 119.8(3) . . ?
C56 C55 C54 120.5(5) . . ?
C56 C55 H55 119.8(3) . . ?
C55 C56 C51 120.8(4) . . ?
H56 C56 C51 119.6(3) . . ?
H56 C56 C55 119.6(3) . . ?
C1 N1 B1 119.5(5) . . ?
C5 N1 B1 121.1(4) . . ?
C5 N1 C1 119.3(5) . . ?
C6 N2 B3 120.9(4) . . ?
C10 N2 B3 119.7(4) . . ?
C10 N2 C6 119.4(4) . . ?
C29 N3 B4 121.6(4) . . ?
C33 N3 B4 118.8(4) . . ?
C33 N3 C29 119.4(5) . . ?
C34 N4 B6 119.1(4) . . ?
C38 N4 B6 121.0(4) . . ?
C38 N4 C34 119.8(5) . . ?
B2 Os1 B1 50.8(2) . . y
B3 Os1 B1 80.4(2) . . y
B3 Os1 B2 51.6(2) . . y
P1 Os1 B1 140.55(15) . . y
P1 Os1 B2 166.25(17) . . y
P1 Os1 B3 117.05(16) . . y
Se1 Os1 B1 82.61(16) . . y
Se1 Os1 B2 93.26(16) . . y
Se1 Os1 B3 143.86(15) . . y
Se1 Os1 P1 96.14(3) . . y
Se2 Os1 B1 133.52(15) . . y
Se2 Os1 B2 84.48(16) . . y
Se2 Os1 B3 80.28(15) . . y
Se2 Os1 P1 85.68(3) . . y
Se2 Os1 Se1 88.941(18) . . y
B5 Os2 B4 50.8(2) . . y
B6 Os2 B4 77.6(2) . . y
B6 Os2 B5 50.9(2) . . y
P2 Os2 B4 136.69(16) . . y
P2 Os2 B5 172.25(16) . . y
P2 Os2 B6 124.76(15) . . y
Se3 Os2 B4 82.55(15) . . y
Se3 Os2 B5 91.38(14) . . y
Se3 Os2 B6 141.75(14) . . y
Se3 Os2 P2 91.83(3) . . y
Se4 Os2 B4 136.26(15) . . y
Se4 Os2 B5 86.32(16) . . y
Se4 Os2 B6 81.17(17) . . y
Se4 Os2 P2 86.55(3) . . y
Se4 Os2 Se3 91.446(17) . . y
C17 P1 C11 101.89(19) . . ?
C23 P1 C11 102.2(2) . . ?
C23 P1 C17 101.7(2) . . ?
Os1 P1 C11 114.59(16) . . ?
Os1 P1 C17 122.68(15) . . ?
Os1 P1 C23 111.23(15) . . ?
C45 P2 C39 102.9(2) . . ?
C51 P2 C39 102.1(2) . . ?
C51 P2 C45 100.8(2) . . ?
Os2 P2 C39 115.11(15) . . ?
Os2 P2 C45 119.58(14) . . ?
Os2 P2 C51 113.87(14) . . ?
Os1 Se1 C5 98.47(16) . . ?
Os1 Se2 C6 98.47(15) . . ?
Os2 Se3 C29 99.03(15) . . ?
Os2 Se4 C38 99.16(16) . . ?

loop_
_geom_bond_atom_site_label_1
_geom_bond_atom_site_label_2
_geom_bond_distance
_geom_bond_site_symmetry_2
_geom_bond_publ_flag
H5a B5 0.99(5) . ?
H2a B2 0.99(5) . ?
B1 B2 1.878(8) . ?
B1 N1 1.561(8) . ?
B1 Os1 2.133(7) . y
B1 H1 1.13(4) . ?
B2 B3 1.916(8) . ?
B2 Os1 2.240(6) . y
B2 H2b 0.95(5) . ?
B2 H2c 1.073(19) . ?
B3 N2 1.558(7) . ?
B3 Os1 2.157(6) . y
B3 H3 1.08(4) . ?
B4 B5 1.878(9) . ?
B4 N3 1.574(7) . ?
B4 Os2 2.142(6) . y
B4 H4 1.13(4) . ?
B5 B6 1.884(8) . ?
B5 Os2 2.231(5) . y
B5 H5b 0.93(4) . ?
B5 H5c 1.10(5) . ?
B6 N4 1.575(7) . ?
B6 Os2 2.150(6) . y
B6 H6 1.02(4) . ?
C1 H1a 0.9300 . ?
C1 C2 1.357(9) . ?
C1 N1 1.358(7) . ?
C2 H2 0.9300 . ?
C2 C3 1.382(10) . ?
C3 H3a 0.9300 . ?
C3 C4 1.362(9) . ?
C4 H4a 0.9300 . ?
C4 C5 1.402(8) . ?
C5 N1 1.357(7) . ?
C5 Se1 1.865(6) . ?
C6 C7 1.398(7) . ?
C6 N2 1.365(6) . ?
C6 Se2 1.859(5) . ?
C7 H7 0.9300 . ?
C7 C8 1.352(7) . ?
C8 H8 0.9300 . ?
C8 C9 1.385(8) . ?
C9 H9 0.9300 . ?
C9 C10 1.362(8) . ?
C10 H10 0.9300 . ?
C10 N2 1.358(6) . ?
C11 C12 1.384(7) . ?
C11 C16 1.379(7) . ?
C11 P1 1.846(4) . ?
C12 H12 0.9300 . ?
C12 C13 1.400(7) . ?
C13 H13 0.9300 . ?
C13 C14 1.359(9) . ?
C14 H14 0.9300 . ?
C14 C15 1.369(9) . ?
C15 H15 0.9300 . ?
C15 C16 1.392(7) . ?
C16 H16 0.9300 . ?
C17 C18 1.376(6) . ?
C17 C22 1.396(6) . ?
C17 P1 1.833(4) . ?
C18 H18 0.9300 . ?
C18 C19 1.377(7) . ?
C19 H19 0.9300 . ?
C19 C20 1.374(7) . ?
C20 H20 0.9300 . ?
C20 C21 1.352(7) . ?
C21 H21 0.9300 . ?
C21 C22 1.392(7) . ?
C22 H22 0.9300 . ?
C23 C24 1.378(7) . ?
C23 C28 1.379(7) . ?
C23 P1 1.840(5) . ?
C24 H24 0.9300 . ?
C24 C25 1.369(8) . ?
C25 H25 0.9300 . ?
C25 C26 1.360(8) . ?
C26 H26 0.9300 . ?
C26 C27 1.360(8) . ?
C27 H27 0.9300 . ?
C27 C28 1.384(8) . ?
C28 H28 0.9300 . ?
C29 C30 1.387(7) . ?
C29 N3 1.364(6) . ?
C29 Se3 1.864(5) . ?
C30 H30 0.9300 . ?
C30 C31 1.359(8) . ?
C31 H31 0.9300 . ?
C31 C32 1.395(8) . ?
C32 H32 0.9300 . ?
C32 C33 1.352(8) . ?
C33 H33 0.9300 . ?
C33 N3 1.354(6) . ?
C34 H34 0.9300 . ?
C34 C35 1.378(8) . ?
C34 N4 1.358(6) . ?
C35 H35 0.9300 . ?
C35 C36 1.358(9) . ?
C36 H36 0.9300 . ?
C36 C37 1.361(8) . ?
C37 H37 0.9300 . ?
C37 C38 1.399(7) . ?
C38 N4 1.354(6) . ?
C38 Se4 1.862(5) . ?
C39 C40 1.367(7) . ?
C39 C44 1.382(7) . ?
C39 P2 1.851(5) . ?
C40 H40 0.9300 . ?
C40 C41 1.388(7) . ?
C41 H41 0.9300 . ?
C41 C42 1.371(8) . ?
C42 H42 0.9300 . ?
C42 C43 1.371(9) . ?
C43 H43 0.9300 . ?
C43 C44 1.390(8) . ?
C44 H44 0.9300 . ?
C45 C46 1.381(6) . ?
C45 C50 1.388(7) . ?
C45 P2 1.843(4) . ?
C46 H46 0.9300 . ?
C46 C47 1.384(7) . ?
C47 H47 0.9300 . ?
C47 C48 1.373(8) . ?
C48 H48 0.9300 . ?
C48 C49 1.370(8) . ?
C49 H49 0.9300 . ?
C49 C50 1.389(7) . ?
C50 H50 0.9300 . ?
C51 C52 1.386(6) . ?
C51 C56 1.381(7) . ?
C51 P2 1.832(5) . ?
C52 H52 0.9300 . ?
C52 C53 1.385(7) . ?
C53 H53 0.9300 . ?
C53 C54 1.353(7) . ?
C54 H54 0.9300 . ?
C54 C55 1.379(7) . ?
C55 H55 0.9300 . ?
C55 C56 1.379(6) . ?
C56 H56 0.9300 . ?
Os1 P1 2.3859(12) . y
Os1 Se1 2.5263(5) . y
Os1 Se2 2.5443(5) . y
Os2 P2 2.3809(11) . y
Os2 Se3 2.5275(5) . y
Os2 Se4 2.5419(5) . y

loop_
_geom_torsion_atom_site_label_1
_geom_torsion_atom_site_label_2
_geom_torsion_atom_site_label_3
_geom_torsion_atom_site_label_4
_geom_torsion
_geom_torsion_site_symmetry_1
_geom_torsion_site_symmetry_2
_geom_torsion_site_symmetry_3
_geom_torsion_site_symmetry_4
_geom_torsion_publ_flag
B1 N1 C1 C2 -177.1(6) . . . . ?
B1 N1 C5 C4 177.3(5) . . . . ?
B1 N1 C5 Se1 -2.4(5) . . . . ?
B2 B1 N1 C1 106.2(5) . . . . ?
B2 B1 N1 C5 -70.3(5) . . . . ?
B2 B3 N2 C6 56.6(5) . . . . ?
B2 B3 N2 C10 -124.9(4) . . . . ?
B3 B2 B1 N1 167.6(3) . . . . ?
B3 B2 B1 Os1 55.2(3) . . . . ?
B3 N2 C6 C7 -179.7(4) . . . . ?
B3 N2 C6 Se2 0.9(4) . . . . ?
B3 N2 C10 C9 -178.7(5) . . . . ?
B4 B5 B6 N4 167.5(3) . . . . ?
B4 B5 B6 Os2 57.4(3) . . . . ?
B4 N3 C29 C30 -175.7(5) . . . . ?
B4 N3 C29 Se3 3.3(4) . . . . ?
B4 N3 C33 C32 175.2(5) . . . . ?
B5 B4 N3 C29 65.9(5) . . . . ?
B5 B4 N3 C33 -108.8(4) . . . . ?
B5 B6 N4 C34 120.7(4) . . . . ?
B5 B6 N4 C38 -56.7(5) . . . . ?
B6 B5 B4 N3 -168.5(3) . . . . ?
B6 B5 B4 Os2 -57.5(3) . . . . ?
B6 N4 C34 C35 -175.9(5) . . . . ?
B6 N4 C38 C37 173.7(4) . . . . ?
B6 N4 C38 Se4 -7.8(4) . . . . ?
C1 C2 C3 C4 -0.3(8) . . . . ?
C1 N1 B1 Os1 -177.7(4) . . . . ?
C1 N1 C5 C4 0.8(6) . . . . ?
C1 N1 C5 Se1 -178.8(4) . . . . ?
C2 C1 N1 C5 -0.6(8) . . . . ?
C2 C3 C4 C5 0.5(9) . . . . ?
C3 C2 C1 N1 0.3(9) . . . . ?
C3 C4 C5 N1 -0.8(7) . . . . ?
C3 C4 C5 Se1 178.8(5) . . . . ?
C4 C5 Se1 Os1 179.0(4) . . . . ?
C5 N1 B1 Os1 5.9(5) . . . . ?
C6 C7 C8 C9 0.1(6) . . . . ?
C6 N2 B3 Os1 -20.4(4) . . . . ?
C6 N2 C10 C9 -0.1(5) . . . . ?
C7 C6 N2 C10 1.7(6) . . . . ?
C7 C6 Se2 Os1 -165.1(4) . . . . ?
C7 C8 C9 C10 1.6(6) . . . . ?
C8 C7 C6 N2 -1.7(6) . . . . ?
C8 C7 C6 Se2 177.7(4) . . . . ?
C8 C9 C10 N2 -1.5(6) . . . . ?
C10 N2 B3 Os1 158.2(4) . . . . ?
C10 N2 C6 Se2 -177.7(4) . . . . ?
C11 C12 C13 C14 0.3(6) . . . . ?
C11 C16 C15 C14 1.0(6) . . . . ?
C11 P1 C17 C18 21.1(3) . . . . ?
C11 P1 C17 C22 -163.2(3) . . . . ?
C11 P1 C23 C24 -118.8(4) . . . . ?
C11 P1 C23 C28 63.0(3) . . . . ?
C12 C11 C16 C15 0.6(5) . . . . ?
C12 C11 P1 C17 91.9(4) . . . . ?
C12 C11 P1 C23 -163.2(4) . . . . ?
C12 C11 P1 Os1 -42.8(4) . . . . ?
C12 C13 C14 C15 1.4(7) . . . . ?
C13 C12 C11 C16 -1.3(6) . . . . ?
C13 C12 C11 P1 -178.4(4) . . . . ?
C13 C14 C15 C16 -2.1(7) . . . . ?
C15 C16 C11 P1 177.7(4) . . . . ?
C16 C11 P1 C17 -85.2(4) . . . . ?
C16 C11 P1 C23 19.7(4) . . . . ?
C16 C11 P1 Os1 140.1(4) . . . . ?
C17 C18 C19 C20 -0.0(6) . . . . ?
C17 C22 C21 C20 -2.0(6) . . . . ?
C17 P1 C23 C24 -13.7(3) . . . . ?
C17 P1 C23 C28 168.0(3) . . . . ?
C18 C17 C22 C21 1.7(5) . . . . ?
C18 C17 P1 C23 -84.2(4) . . . . ?
C18 C17 P1 Os1 150.9(4) . . . . ?
C18 C19 C20 C21 -0.2(7) . . . . ?
C19 C18 C17 C22 -0.7(6) . . . . ?
C19 C18 C17 P1 175.0(4) . . . . ?
C19 C20 C21 C22 1.2(6) . . . . ?
C21 C22 C17 P1 -174.2(4) . . . . ?
C22 C17 P1 C23 91.5(4) . . . . ?
C22 C17 P1 Os1 -33.4(4) . . . . ?
C23 C24 C25 C26 -3.0(7) . . . . ?
C23 C28 C27 C26 -0.7(6) . . . . ?
C24 C23 C28 C27 0.6(6) . . . . ?
C24 C23 P1 Os1 118.4(4) . . . . ?
C24 C25 C26 C27 2.9(8) . . . . ?
C25 C24 C23 C28 1.3(7) . . . . ?
C25 C24 C23 P1 -177.0(5) . . . . ?
C25 C26 C27 C28 -1.0(7) . . . . ?
C27 C28 C23 P1 178.9(4) . . . . ?
C28 C23 P1 Os1 -59.8(4) . . . . ?
C29 C30 C31 C32 -0.9(6) . . . . ?
C29 N3 B4 Os2 -9.8(4) . . . . ?
C29 N3 C33 C32 0.4(5) . . . . ?
C30 C29 N3 C33 -1.0(6) . . . . ?
C30 C29 Se3 Os2 -177.8(4) . . . . ?
C30 C31 C32 C33 0.3(6) . . . . ?
C31 C30 C29 N3 1.3(6) . . . . ?
C31 C30 C29 Se3 -177.7(4) . . . . ?
C31 C32 C33 N3 -0.0(7) . . . . ?
C33 N3 B4 Os2 175.5(4) . . . . ?
C33 N3 C29 Se3 178.0(4) . . . . ?
C34 C35 C36 C37 -1.6(7) . . . . ?
C34 N4 B6 Os2 -163.2(4) . . . . ?
C34 N4 C38 C37 -3.6(5) . . . . ?
C34 N4 C38 Se4 174.8(4) . . . . ?
C35 C34 N4 C38 1.5(6) . . . . ?
C35 C36 C37 C38 -0.5(7) . . . . ?
C36 C35 C34 N4 1.1(7) . . . . ?
C36 C37 C38 N4 3.1(6) . . . . ?
C36 C37 C38 Se4 -175.3(4) . . . . ?
C37 C38 Se4 Os2 173.7(4) . . . . ?
C38 N4 B6 Os2 19.5(4) . . . . ?
C39 C40 C41 C42 0.9(6) . . . . ?
C39 C44 C43 C42 0.4(6) . . . . ?
C39 P2 C45 C46 -91.1(3) . . . . ?
C39 P2 C45 C50 90.9(4) . . . . ?
C39 P2 C51 C52 -4.4(3) . . . . ?
C39 P2 C51 C56 175.4(3) . . . . ?
C40 C39 C44 C43 -0.1(6) . . . . ?
C40 C39 P2 C45 163.1(4) . . . . ?
C40 C39 P2 C51 -92.6(4) . . . . ?
C40 C39 P2 Os2 31.3(4) . . . . ?
C40 C41 C42 C43 -0.6(6) . . . . ?
C41 C40 C39 C44 -0.6(6) . . . . ?
C41 C40 C39 P2 174.6(4) . . . . ?
C41 C42 C43 C44 -0.1(7) . . . . ?
C43 C44 C39 P2 -175.2(4) . . . . ?
C44 C39 P2 C45 -21.7(4) . . . . ?
C44 C39 P2 C51 82.5(4) . . . . ?
C44 C39 P2 Os2 -153.6(4) . . . . ?
C45 C46 C47 C48 1.4(6) . . . . ?
C45 C50 C49 C48 -1.2(7) . . . . ?
C45 P2 C51 C52 101.5(3) . . . . ?
C45 P2 C51 C56 -78.7(3) . . . . ?
C46 C45 C50 C49 1.4(6) . . . . ?
C46 C45 P2 C51 163.6(4) . . . . ?
C46 C45 P2 Os2 38.0(5) . . . . ?
C46 C47 C48 C49 -1.2(7) . . . . ?
C47 C46 C45 C50 -1.5(7) . . . . ?
C47 C46 C45 P2 -179.6(4) . . . . ?
C47 C48 C49 C50 1.1(8) . . . . ?
C49 C50 C45 P2 179.4(5) . . . . ?
C50 C45 P2 C51 -14.4(5) . . . . ?
C50 C45 P2 Os2 -140.0(4) . . . . ?
C51 C52 C53 C54 0.8(5) . . . . ?
C51 C56 C55 C54 0.3(5) . . . . ?
C52 C51 C56 C55 -0.4(5) . . . . ?
C52 C51 P2 Os2 -129.1(3) . . . . ?
C52 C53 C54 C55 -0.9(6) . . . . ?
C53 C52 C51 C56 -0.1(5) . . . . ?
C53 C52 C51 P2 179.7(3) . . . . ?
C53 C54 C55 C56 0.4(6) . . . . ?
C55 C56 C51 P2 179.7(4) . . . . ?
C56 C51 P2 Os2 50.7(4) . . . . ?
N1 B1 B2 Os1 112.3(5) . . . . ?
N1 C5 Se1 Os1 -1.4(4) . . . . ?
N2 C6 Se2 Os1 14.3(4) . . . . ?
N3 B4 B5 Os2 -111.0(5) . . . . ?
N3 C29 Se3 Os2 3.2(4) . . . . ?
N4 B6 B5 Os2 110.2(5) . . . . ?
N4 C38 Se4 Os2 -4.7(3) . . . . ?

loop_
_restr_distance_atom_site_label_1
_restr_distance_atom_site_label_2
_restr_distance_site_symmetry_2
_restr_distance_target
_restr_distance_target_weight_param
_restr_distance_diff
B1 H2c 1 1.4500 0.0200 -0.0084
B2 H2c 1 1.0800 0.0200 0.0070

loop_
_smtbx_masks_void_nr
_smtbx_masks_void_average_x
_smtbx_masks_void_average_y
_smtbx_masks_void_average_z
_smtbx_masks_void_volume
_smtbx_masks_void_count_electrons
_smtbx_masks_void_content
1 0.500 0.500 0.500 254.6 76.3 '2 DCM'
